data_7011617
loop_
_publ_author_name
'Cui, Chunming'
'Schmidt, Joseph A. R.'
'Arnold, John'

_publ_section_title
;
 An unsolvated lithium trihydroaluminate and the correponding
 trialkynylaluminates supported by an anionic triazacyclononane ligand
;
_journal_issue 15
_journal_name_full 'Journal of the Chemical Society, Dalton Transactions'
_journal_page_first 2992
_journal_paper_doi 10.1039/b202238a
_journal_year 2002
_chemical_formula_moiety 'C36 H41 Al Li N3 '
_chemical_formula_sum 'C36 H41 Al Li N3'
_chemical_formula_weight 549.66
_space_group_IT_number 14
_symmetry_cell_setting monoclinic
_symmetry_Int_Tables_number 14
_symmetry_space_group_name_Hall '-P 2ybc'
_symmetry_space_group_name_H-M 'P 1 21/c 1'
_audit_creation_date 'Tue Oct 23 11:18:38 2001'
_audit_creation_method 'by teXsan'
_cell_angle_alpha 90
_cell_angle_beta 99.666(1)
_cell_angle_gamma 90
_cell_formula_units_Z 4
_cell_length_a 8.3268(4)
_cell_length_b 18.0244(9)
_cell_length_c 22.140(1)
_cell_measurement_reflns_used 5672
_cell_measurement_temperature 130.2
_cell_measurement_theta_max 45.0
_cell_measurement_theta_min 3.0
_cell_volume 3275.7(3)
_computing_cell_refinement 'Bruker SAINT v5.04'
_computing_data_collection 'Bruker SMART v5.052d'
_computing_data_reduction 'Bruker SAINT v5.04'
_computing_publication_material teXsan
_computing_structure_refinement teXsan
_computing_structure_solution SIR92
_diffrn_ambient_temperature 130.2
_diffrn_measurement_device_type 'SMART CCD'
_diffrn_measurement_method \w-scan
_diffrn_radiation_monochromator graphite
_diffrn_radiation_source 'X-ray tube'
_diffrn_radiation_type MoK\a
_diffrn_radiation_wavelength 0.7107
_diffrn_reflns_av_R_equivalents 0.0479
_diffrn_reflns_limit_h_max 9
_diffrn_reflns_limit_h_min 0
_diffrn_reflns_limit_k_max 21
_diffrn_reflns_limit_k_min -20
_diffrn_reflns_limit_l_max 25
_diffrn_reflns_limit_l_min -26
_diffrn_reflns_number 14627
_diffrn_reflns_theta_max 24.71
_diffrn_reflns_theta_min 1.5
_exptl_absorpt_coefficient_mu 0.089
_exptl_absorpt_correction_T_max 0.98
_exptl_absorpt_correction_T_min 0.55
_exptl_absorpt_correction_type empirical
_exptl_absorpt_process_details 'Blessing, 1995'
_exptl_crystal_colour colorless
_exptl_crystal_density_diffrn 1.114
_exptl_crystal_density_method 'not measured'
_exptl_crystal_description block
_exptl_crystal_F_000 1176.00
_exptl_crystal_size_max 0.340
_exptl_crystal_size_mid 0.220
_exptl_crystal_size_min 0.180
_refine_diff_density_max 0.27
_refine_diff_density_min -0.36
_refine_ls_extinction_coef 0.00000
_refine_ls_extinction_method none
_refine_ls_goodness_of_fit_ref 1.410
_refine_ls_hydrogen_treatment constr
_refine_ls_matrix_type full
_refine_ls_number_parameters 370
_refine_ls_number_reflns 3478
_refine_ls_number_restraints 0
_refine_ls_R_factor_all 0.0672
_refine_ls_R_factor_gt 0.0430
_refine_ls_shift/su_max 0.0000
_refine_ls_structure_factor_coef F
_refine_ls_weighting_scheme sigma
_refine_ls_wR_factor_all 0.0534
_refine_ls_wR_factor_gt 0.0489
_refine_ls_wR_factor_ref 0.0489
_reflns_number_gt 3478
_reflns_number_total 5617
_reflns_threshold_expression I>3.00sigma
_cod_data_source_file b202238a.txt
_cod_data_source_block (iPr2-tacn)LiAl(CCPh)3_2
_cod_depositor_comments
;
The following automatic conversions were performed:

'_atom_site_thermal_displace_type' tag value 'Uij' was replaced with
'Uani' value 82 times.

Automatic conversion script
Id: cif_fix_values 1646 2011-03-28 12:23:43Z adriana 
;
_cod_original_cell_volume 3275.7(2)
_cod_original_sg_symbol_H-M 'P 21/c     '
_cod_original_formula_sum 'C36 H41 Al Li N3 '
_cod_database_code 7011617

loop_
_symmetry_equiv_pos_as_xyz
'   +x,   +y,   +z'
'   -x,1/2+y,1/2-z'
'   -x,   -y,   -z'
'   +x,1/2-y,1/2+z'

loop_
_atom_site_aniso_label
_atom_site_aniso_U_11
_atom_site_aniso_U_22
_atom_site_aniso_U_33
_atom_site_aniso_U_12
_atom_site_aniso_U_13
_atom_site_aniso_U_23
Al(1) 0.0202(4) 0.0209(4) 0.0311(5) 0.0044(3) 0.0044(3) 0.0009(4)
N(1) 0.020(1) 0.017(1) 0.027(1) -0.0015(9) 0.0038(9) -0.0031(9)
N(2) 0.019(1) 0.021(1) 0.026(1) 0.0011(9) 0.0033(9) -0.0014(9)
N(3) 0.018(1) 0.016(1) 0.026(1) 0.0013(9) 0.0033(9) 0.0015(9)
C(1) 0.017(1) 0.029(2) 0.038(2) 0.004(1) 0.008(1) 0.002(1)
C(2) 0.016(1) 0.029(2) 0.032(2) 0.003(1) 0.004(1) -0.003(1)
C(3) 0.017(1) 0.025(1) 0.032(2) 0.004(1) 0.003(1) 0.006(1)
C(4) 0.035(2) 0.031(2) 0.035(2) -0.001(1) -0.002(1) 0.003(1)
C(5) 0.049(2) 0.046(2) 0.033(2) -0.001(2) 0.004(1) 0.012(2)
C(6) 0.035(2) 0.038(2) 0.051(2) 0.001(1) 0.008(2) 0.019(2)
C(7) 0.030(2) 0.026(2) 0.053(2) 0.001(1) 0.006(1) 0.003(1)
C(8) 0.028(2) 0.028(1) 0.035(2) 0.000(1) 0.004(1) 0.000(1)
C(9) 0.025(2) 0.032(2) 0.035(2) 0.012(1) 0.001(1) 0.000(1)
C(10) 0.025(2) 0.031(2) 0.033(2) 0.009(1) 0.001(1) 0.001(1)
C(11) 0.023(1) 0.027(1) 0.024(2) 0.008(1) 0.000(1) 0.000(1)
C(12) 0.021(1) 0.034(2) 0.037(2) 0.003(1) 0.001(1) 0.006(1)
C(13) 0.032(2) 0.023(2) 0.055(2) 0.002(1) -0.010(2) -0.005(1)
C(14) 0.044(2) 0.039(2) 0.041(2) 0.012(1) -0.004(2) -0.017(1)
C(15) 0.047(2) 0.052(2) 0.028(2) 0.012(2) 0.010(1) 0.000(1)
C(16) 0.036(2) 0.028(2) 0.034(2) 0.004(1) 0.006(1) 0.007(1)
C(17) 0.024(1) 0.025(1) 0.035(2) 0.000(1) 0.008(1) 0.000(1)
C(18) 0.024(1) 0.028(2) 0.036(2) -0.002(1) 0.010(1) -0.003(1)
C(19) 0.021(1) 0.038(2) 0.024(1) -0.001(1) 0.007(1) 0.000(1)
C(20) 0.038(2) 0.040(2) 0.034(2) 0.006(1) -0.004(1) -0.008(1)
C(21) 0.055(2) 0.047(2) 0.046(2) 0.020(2) -0.005(2) -0.002(2)
C(22) 0.036(2) 0.071(2) 0.028(2) 0.017(2) -0.003(1) -0.002(2)
C(23) 0.035(2) 0.062(2) 0.028(2) -0.012(2) 0.005(1) -0.008(2)
C(24) 0.034(2) 0.040(2) 0.030(2) -0.008(1) 0.010(1) 0.004(1)
C(25) 0.022(1) 0.017(1) 0.038(2) -0.002(1) 0.007(1) -0.003(1)
C(26) 0.023(1) 0.021(1) 0.036(2) -0.002(1) 0.004(1) -0.008(1)
C(27) 0.017(1) 0.026(1) 0.028(2) 0.000(1) 0.002(1) -0.001(1)
C(28) 0.018(1) 0.022(1) 0.032(2) 0.003(1) 0.007(1) -0.002(1)
C(29) 0.024(1) 0.019(1) 0.028(1) -0.001(1) 0.009(1) -0.002(1)
C(30) 0.025(1) 0.019(1) 0.026(1) 0.001(1) 0.003(1) 0.004(1)
C(31) 0.027(2) 0.037(2) 0.030(2) 0.001(1) 0.006(1) -0.005(1)
C(32) 0.037(2) 0.057(2) 0.033(2) -0.001(1) -0.004(1) -0.008(1)
C(33) 0.044(2) 0.043(2) 0.031(2) 0.003(1) 0.003(1) 0.005(1)
C(34) 0.021(1) 0.014(1) 0.032(2) -0.001(1) 0.004(1) -0.003(1)
C(35) 0.031(2) 0.020(1) 0.039(2) -0.002(1) 0.009(1) -0.001(1)
C(36) 0.033(2) 0.022(1) 0.035(2) 0.002(1) 0.008(1) -0.001(1)
Li(1) 0.021(2) 0.019(2) 0.032(2) 0.001(2) 0.004(2) 0.000(2)

loop_
_atom_site_label
_atom_site_fract_x
_atom_site_fract_y
_atom_site_fract_z
_atom_site_U_iso_or_equiv
_atom_site_thermal_displace_type
_atom_site_calc_flag
_atom_site_calc_attached_atom
Al(1) -0.06297(9) -0.10765(4) 0.25182(4) 0.023 Uani ? ?
N(1) -0.2670(2) -0.0990(1) 0.27290(9) 0.020 Uani ? ?
N(2) -0.5073(2) -0.0548(1) 0.16856(9) 0.020 Uani ? ?
N(3) -0.4434(2) 0.0429(1) 0.27401(9) 0.020 Uani ? ?
C(1) -0.0473(3) -0.0149(1) 0.2051(1) 0.030 Uani ? ?
C(2) -0.0346(3) 0.0408(1) 0.1756(1) 0.025 Uani ? ?
C(3) 0.0016(3) 0.1041(1) 0.1396(1) 0.026 Uani ? ?
C(4) -0.0078(3) 0.0976(1) 0.0769(1) 0.034 Uani ? ?
C(5) 0.0355(4) 0.1563(2) 0.0425(1) 0.047 Uani ? ?
C(6) 0.0897(4) 0.2224(2) 0.0716(1) 0.042 Uani ? ?
C(7) 0.0989(3) 0.2292(1) 0.1338(1) 0.035 Uani ? ?
C(8) 0.0545(3) 0.1710(1) 0.1681(1) 0.031 Uani ? ?
C(9) -0.0553(3) -0.1925(1) 0.1979(1) 0.032 Uani ? ?
C(10) -0.0357(3) -0.2440(1) 0.1647(1) 0.028 Uani ? ?
C(11) -0.0031(3) -0.3040(1) 0.1259(1) 0.026 Uani ? ?
C(12) -0.0658(3) -0.3753(1) 0.1309(1) 0.029 Uani ? ?
C(13) -0.0286(4) -0.4320(1) 0.0934(1) 0.036 Uani ? ?
C(14) 0.0707(4) -0.4188(2) 0.0510(1) 0.039 Uani ? ?
C(15) 0.1327(4) -0.3489(2) 0.0452(1) 0.042 Uani ? ?
C(16) 0.0956(3) -0.2922(1) 0.0821(1) 0.031 Uani ? ?
C(17) 0.1154(3) -0.1142(1) 0.3210(1) 0.027 Uani ? ?
C(18) 0.2225(3) -0.1307(1) 0.3626(1) 0.027 Uani ? ?
C(19) 0.3483(3) -0.1540(1) 0.4121(1) 0.027 Uani ? ?
C(20) 0.3765(4) -0.2295(2) 0.4237(1) 0.042 Uani ? ?
C(21) 0.4952(4) -0.2513(2) 0.4718(1) 0.051 Uani ? ?
C(22) 0.5869(4) -0.2002(2) 0.5086(1) 0.043 Uani ? ?
C(23) 0.5608(4) -0.1255(2) 0.4975(1) 0.043 Uani ? ?
C(24) 0.4412(3) -0.1026(2) 0.4498(1) 0.038 Uani ? ?
C(25) -0.4020(3) -0.1493(1) 0.2492(1) 0.027 Uani ? ?
C(26) -0.4714(3) -0.1348(1) 0.1820(1) 0.027 Uani ? ?
C(27) -0.6432(3) -0.0285(1) 0.1985(1) 0.024 Uani ? ?
C(28) -0.6057(3) 0.0437(1) 0.2352(1) 0.021 Uani ? ?
C(29) -0.4352(3) -0.0109(1) 0.3256(1) 0.025 Uani ? ?
C(30) -0.2857(3) -0.0620(1) 0.3306(1) 0.025 Uani ? ?
C(31) -0.5317(3) -0.0408(1) 0.1019(1) 0.032 Uani ? ?
C(32) -0.6779(4) -0.0807(2) 0.0647(1) 0.044 Uani ? ?
C(33) -0.5414(4) 0.0427(2) 0.0885(1) 0.038 Uani ? ?
C(34) -0.3874(3) 0.1182(1) 0.2969(1) 0.022 Uani ? ?
C(35) -0.3418(3) 0.1656(1) 0.2456(1) 0.032 Uani ? ?
C(36) -0.5084(3) 0.1584(1) 0.3303(1) 0.028 Uani ? ?
Li(1) -0.3070(5) -0.0054(2) 0.2172(2) 0.025 Uani ? ?
H(1) -0.044 0.052 0.057 0.041 Uani ? ?
H(2) 0.030 0.152 -0.001 0.057 Uani ? ?
H(3) 0.119 0.263 0.048 0.051 Uani ? ?
H(4) 0.136 0.275 0.154 0.041 Uani ? ?
H(5) 0.061 0.177 0.211 0.037 Uani ? ?
H(6) -0.133 -0.385 0.160 0.035 Uani ? ?
H(7) -0.072 -0.480 0.097 0.044 Uani ? ?
H(8) 0.096 -0.459 0.027 0.047 Uani ? ?
H(9) 0.202 -0.341 0.016 0.051 Uani ? ?
H(10) 0.138 -0.244 0.077 0.037 Uani ? ?
H(11) 0.314 -0.266 0.399 0.051 Uani ? ?
H(12) 0.516 -0.303 0.479 0.061 Uani ? ?
H(13) 0.666 -0.217 0.542 0.052 Uani ? ?
H(14) 0.625 -0.090 0.523 0.051 Uani ? ?
H(15) 0.422 -0.051 0.442 0.045 Uani ? ?
H(16) -0.362 -0.199 0.254 0.032 Uani ? ?
H(17) -0.485 -0.143 0.273 0.032 Uani ? ?
H(18) -0.569 -0.163 0.171 0.033 Uani ? ?
H(19) -0.394 -0.151 0.157 0.033 Uani ? ?
H(20) -0.736 -0.020 0.167 0.029 Uani ? ?
H(21) -0.668 -0.066 0.225 0.029 Uani ? ?
H(22) -0.686 0.051 0.260 0.025 Uani ? ?
H(23) -0.610 0.084 0.207 0.025 Uani ? ?
H(24) -0.429 0.016 0.363 0.031 Uani ? ?
H(25) -0.531 -0.040 0.320 0.031 Uani ? ?
H(26) -0.295 -0.099 0.360 0.030 Uani ? ?
H(27) -0.191 -0.033 0.344 0.030 Uani ? ?
H(28) -0.436 -0.059 0.088 0.039 Uani ? ?
H(29) -0.669 -0.133 0.071 0.052 Uani ? ?
H(30) -0.776 -0.064 0.076 0.052 Uani ? ?
H(31) -0.683 -0.071 0.022 0.052 Uani ? ?
H(32) -0.447 0.068 0.110 0.046 Uani ? ?
H(33) -0.551 0.053 0.046 0.046 Uani ? ?
H(34) -0.635 0.064 0.103 0.046 Uani ? ?
H(35) -0.290 0.111 0.327 0.026 Uani ? ?
H(36) -0.268 0.139 0.224 0.038 Uani ? ?
H(37) -0.438 0.177 0.217 0.038 Uani ? ?
H(38) -0.292 0.211 0.261 0.038 Uani ? ?
H(39) -0.538 0.128 0.362 0.034 Uani ? ?
H(40) -0.605 0.170 0.302 0.034 Uani ? ?
H(41) -0.462 0.203 0.348 0.034 Uani ? ?

loop_
_atom_type_symbol
_atom_type_oxidation_number
_atom_type_number_in_cell
_atom_type_scat_dispersion_real
_atom_type_scat_dispersion_imag
_atom_type_scat_source
C 0 144 0.003 0.002 'International Tables'
H 0 164 0.000 0.000 'International Tables'
N 0 12 0.006 0.003 'International Tables'
Al 0 4 0.064 0.051 'International Tables'
Li 0 4 0.000 0.000 'International Tables'

loop_
_geom_angle_atom_site_label_1
_geom_angle_atom_site_label_2
_geom_angle_atom_site_label_3
_geom_angle
_geom_angle_site_symmetry_1
_geom_angle_site_symmetry_2
_geom_angle_site_symmetry_3
_geom_angle_publ_flag
N(1) Al(1) C(1) 101.8(1) ? ? ? yes
N(1) Al(1) C(9) 110.4(1) ? ? ? yes
N(1) Al(1) C(17) 114.8(1) ? ? ? yes
C(1) Al(1) C(9) 109.3(1) ? ? ? yes
C(1) Al(1) C(17) 110.7(1) ? ? ? yes
C(9) Al(1) C(17) 109.6(1) ? ? ? yes
Al(1) N(1) C(25) 122.6(2) ? ? ? yes
Al(1) N(1) C(30) 119.6(2) ? ? ? yes
Al(1) N(1) Li(1) 88.9(1) ? ? ? yes
C(25) N(1) C(30) 113.8(2) ? ? ? yes
C(25) N(1) Li(1) 104.6(2) ? ? ? yes
C(30) N(1) Li(1) 96.8(2) ? ? ? yes
C(26) N(2) C(27) 111.3(2) ? ? ? yes
C(26) N(2) C(31) 110.7(2) ? ? ? yes
C(26) N(2) Li(1) 101.4(2) ? ? ? yes
C(27) N(2) C(31) 113.9(2) ? ? ? yes
C(27) N(2) Li(1) 104.1(2) ? ? ? yes
C(31) N(2) Li(1) 114.6(2) ? ? ? yes
C(28) N(3) C(29) 111.9(2) ? ? ? yes
C(28) N(3) C(34) 113.0(2) ? ? ? yes
C(28) N(3) Li(1) 101.3(2) ? ? ? yes
C(29) N(3) C(34) 111.0(2) ? ? ? yes
C(29) N(3) Li(1) 103.8(2) ? ? ? yes
C(34) N(3) Li(1) 115.1(2) ? ? ? yes
Al(1) C(1) C(2) 178.1(2) ? ? ? yes
Al(1) C(1) Li(1) 81.5(1) ? ? ? yes
C(2) C(1) Li(1) 100.1(2) ? ? ? yes
C(1) C(2) C(3) 172.6(3) ? ? ? yes
C(2) C(3) C(4) 120.1(2) ? ? ? yes
C(2) C(3) C(8) 120.6(2) ? ? ? yes
C(4) C(3) C(8) 119.1(2) ? ? ? yes
C(3) C(4) C(5) 120.7(2) ? ? ? yes
C(4) C(5) C(6) 119.6(3) ? ? ? yes
C(5) C(6) C(7) 120.0(3) ? ? ? yes
C(6) C(7) C(8) 120.6(3) ? ? ? yes
C(3) C(8) C(7) 120.0(3) ? ? ? yes
Al(1) C(9) C(10) 174.1(2) ? ? ? yes
C(9) C(10) C(11) 176.9(3) ? ? ? yes
C(10) C(11) C(12) 122.3(2) ? ? ? yes
C(10) C(11) C(16) 119.7(2) ? ? ? yes
C(12) C(11) C(16) 118.0(2) ? ? ? yes
C(11) C(12) C(13) 120.4(3) ? ? ? yes
C(12) C(13) C(14) 120.2(3) ? ? ? yes
C(13) C(14) C(15) 120.2(3) ? ? ? yes
C(14) C(15) C(16) 120.0(3) ? ? ? yes
C(11) C(16) C(15) 121.3(3) ? ? ? yes
Al(1) C(17) C(18) 169.2(2) ? ? ? yes
C(17) C(18) C(19) 177.3(3) ? ? ? yes
C(18) C(19) C(20) 120.0(2) ? ? ? yes
C(18) C(19) C(24) 121.3(2) ? ? ? yes
C(20) C(19) C(24) 118.6(3) ? ? ? yes
C(19) C(20) C(21) 119.7(3) ? ? ? yes
C(20) C(21) C(22) 121.3(3) ? ? ? yes
C(21) C(22) C(23) 119.6(3) ? ? ? yes
C(22) C(23) C(24) 119.8(3) ? ? ? yes
C(19) C(24) C(23) 121.0(3) ? ? ? yes
N(1) C(25) C(26) 112.6(2) ? ? ? yes
N(2) C(26) C(25) 113.0(2) ? ? ? yes
N(2) C(27) C(28) 113.9(2) ? ? ? yes
N(3) C(28) C(27) 112.6(2) ? ? ? yes
N(3) C(29) C(30) 112.1(2) ? ? ? yes
N(1) C(30) C(29) 114.3(2) ? ? ? yes
N(2) C(31) C(32) 114.9(2) ? ? ? yes
N(2) C(31) C(33) 110.8(2) ? ? ? yes
C(32) C(31) C(33) 110.2(2) ? ? ? yes
N(3) C(34) C(35) 111.1(2) ? ? ? yes
N(3) C(34) C(36) 113.6(2) ? ? ? yes
C(35) C(34) C(36) 111.2(2) ? ? ? yes
N(1) Li(1) N(2) 89.7(2) ? ? ? yes
N(1) Li(1) N(3) 91.7(2) ? ? ? yes
N(1) Li(1) C(1) 86.9(2) ? ? ? yes
N(2) Li(1) N(3) 91.2(2) ? ? ? yes
N(2) Li(1) C(1) 129.0(2) ? ? ? yes
N(3) Li(1) C(1) 139.7(2) ? ? ? yes

loop_
_geom_bond_atom_site_label_1
_geom_bond_atom_site_label_2
_geom_bond_distance
_geom_bond_site_symmetry_1
_geom_bond_site_symmetry_2
_geom_bond_publ_flag
Al(1) N(1) 1.843(2) ? ? yes
Al(1) C(1) 1.981(3) ? ? yes
Al(1) C(9) 1.948(3) ? ? yes
Al(1) C(17) 1.950(3) ? ? yes
N(1) C(25) 1.472(3) ? ? yes
N(1) C(30) 1.472(3) ? ? yes
N(1) Li(1) 2.083(4) ? ? yes
N(2) C(26) 1.493(3) ? ? yes
N(2) C(27) 1.481(3) ? ? yes
N(2) C(31) 1.477(3) ? ? yes
N(2) Li(1) 2.032(4) ? ? yes
N(3) C(28) 1.475(3) ? ? yes
N(3) C(29) 1.492(3) ? ? yes
N(3) C(34) 1.496(3) ? ? yes
N(3) Li(1) 2.027(5) ? ? yes
C(1) C(2) 1.212(3) ? ? yes
C(1) Li(1) 2.230(5) ? ? yes
C(2) C(3) 1.453(4) ? ? yes
C(3) C(4) 1.383(4) ? ? yes
C(3) C(8) 1.397(3) ? ? yes
C(4) C(5) 1.385(4) ? ? yes
C(5) C(6) 1.392(4) ? ? yes
C(6) C(7) 1.372(4) ? ? yes
C(7) C(8) 1.382(4) ? ? yes
C(9) C(10) 1.212(3) ? ? yes
C(10) C(11) 1.435(4) ? ? yes
C(11) C(12) 1.398(3) ? ? yes
C(11) C(16) 1.388(4) ? ? yes
C(12) C(13) 1.385(4) ? ? yes
C(13) C(14) 1.372(4) ? ? yes
C(14) C(15) 1.375(4) ? ? yes
C(15) C(16) 1.377(4) ? ? yes
C(17) C(18) 1.207(4) ? ? yes
C(18) C(19) 1.446(4) ? ? yes
C(19) C(20) 1.396(4) ? ? yes
C(19) C(24) 1.391(4) ? ? yes
C(20) C(21) 1.383(4) ? ? yes
C(21) C(22) 1.374(4) ? ? yes
C(22) C(23) 1.381(4) ? ? yes
C(23) C(24) 1.387(4) ? ? yes
C(25) C(26) 1.526(4) ? ? yes
C(27) C(28) 1.537(3) ? ? yes
C(29) C(30) 1.537(3) ? ? yes
C(31) C(32) 1.531(4) ? ? yes
C(31) C(33) 1.533(4) ? ? yes
C(34) C(35) 1.519(4) ? ? yes
C(34) C(36) 1.529(4) ? ? yes
